data_1542568
loop_
_publ_author_name
'Zhang, Jing'
'Gu, Peiyang'
'Long, Guankui'
'Ganguly, Rakesh'
'Li, Yongxin'
'Aratani, Naoki'
'Yamada, Hiroko'
'Zhang, Qichun'

_publ_section_title
;
 Switching charge-transfer characteristics from p-type to n-type through
 molecular &#x201C;doping&#x201D; (co-crystallization)
;
_journal_issue 6
_journal_name_full 'Chem. Sci.'
_journal_page_first 3851
_journal_paper_doi 10.1039/C5SC04954G
_journal_volume 7
_journal_year 2016
_chemical_formula_sum 'C38 H30 N4 S3'
_chemical_formula_weight 638.84
_space_group_crystal_system orthorhombic
_space_group_IT_number 60
_space_group_name_Hall '-P 2n 2ab'
_space_group_name_H-M_alt 'P b c n'
_symmetry_space_group_name_Hall '-P 2n 2ab'
_symmetry_space_group_name_H-M 'P b c n'
_atom_sites_solution_hydrogens geom
_audit_block_doi 10.5517/cc1k9vb1
_audit_update_record
;
2015-11-30 deposited with the CCDC.
2016-02-25 downloaded from the CCDC.
;
_cell_angle_alpha 90
_cell_angle_beta 90
_cell_angle_gamma 90
_cell_formula_units_Z 8
_cell_length_a 29.6046(8)
_cell_length_b 11.8388(4)
_cell_length_c 17.1781(4)
_cell_measurement_reflns_used 6753
_cell_measurement_temperature 153.(2)
_cell_measurement_theta_max 27.4452
_cell_measurement_theta_min 2.7418
_cell_volume 6020.6(3)
_computing_cell_refinement 'SAINT V8.34A (Bruker AXS Inc., 2013)'
_computing_data_collection 'APEX2 (Bruker AXS Inc., 2014)'
_computing_data_reduction 'SAINT V8.34A (Bruker AXS Inc., 2013)'
_computing_molecular_graphics 'XP (Bruker AXS Inc., 2014)'
_computing_publication_material 'APEX2 (Bruker AXS Inc., 2014)'
_computing_structure_refinement 'SHELXL-2014/7 (Sheldrick, 2014)'
_computing_structure_solution 'SHELXT (Bruker AXS Inc., 2014)'
_diffrn_ambient_temperature 153.(2)
_diffrn_detector_area_resol_mean 8.3333
_diffrn_measured_fraction_theta_full 0.989
_diffrn_measured_fraction_theta_max 0.989
_diffrn_measurement_device_type 'CCD area detector'
_diffrn_measurement_method 'phi and omega scans'
_diffrn_radiation_monochromator graphite
_diffrn_radiation_type MoK\a
_diffrn_radiation_wavelength 0.71073
_diffrn_reflns_av_R_equivalents 0.0969
_diffrn_reflns_av_unetI/netI 0.0578
_diffrn_reflns_limit_h_max 39
_diffrn_reflns_limit_h_min -39
_diffrn_reflns_limit_k_max 9
_diffrn_reflns_limit_k_min -15
_diffrn_reflns_limit_l_max 22
_diffrn_reflns_limit_l_min -22
_diffrn_reflns_number 73036
_diffrn_reflns_theta_full 28.42
_diffrn_reflns_theta_max 28.42
_diffrn_reflns_theta_min 1.85
_diffrn_source 'fine-focus sealed tube'
_exptl_absorpt_coefficient_mu 0.283
_exptl_absorpt_correction_T_max 0.98
_exptl_absorpt_correction_T_min 0.80
_exptl_absorpt_correction_type multi-scan
_exptl_absorpt_process_details 'SADABS V2014/5 (Bruker AXS Inc.)'
_exptl_crystal_colour black
_exptl_crystal_density_diffrn 1.410
_exptl_crystal_density_method 'not measured'
_exptl_crystal_description needle
_exptl_crystal_F_000 2672
_exptl_crystal_size_max 0.420
_exptl_crystal_size_mid 0.080
_exptl_crystal_size_min 0.060
_refine_diff_density_max 0.656
_refine_diff_density_min -0.437
_refine_ls_extinction_method none
_refine_ls_goodness_of_fit_ref 1.072
_refine_ls_hydrogen_treatment constr
_refine_ls_matrix_type full
_refine_ls_number_parameters 412
_refine_ls_number_reflns 7491
_refine_ls_number_restraints 0
_refine_ls_restrained_S_all 1.072
_refine_ls_R_factor_all 0.1147
_refine_ls_R_factor_gt 0.0512
_refine_ls_shift/su_max 0.001
_refine_ls_shift/su_mean 0.000
_refine_ls_structure_factor_coef Fsqd
_refine_ls_weighting_details 'w=1/[\s^2^(Fo^2^)+(0.0941P)^2^+6.1977P] where P=(Fo^2^+2Fc^2^)/3'
_refine_ls_weighting_scheme calc
_refine_ls_wR_factor_gt 0.1337
_refine_ls_wR_factor_ref 0.1985
_reflns_number_gt 4535
_reflns_number_total 7491
_reflns_threshold_expression 'I > 2\s(I)'
_cod_data_source_file c5sc04954g2.cif
_cod_data_source_block I
_cod_depositor_comments 'Adding full bibliography for 1542568--1542569.cif.'
_cod_database_code 1542568

loop_
_space_group_symop_operation_xyz
'x, y, z'
'-x+1/2, -y+1/2, z+1/2'
'-x, y, -z+1/2'
'x+1/2, -y+1/2, -z'
'-x, -y, -z'
'x-1/2, y-1/2, -z-1/2'
'x, -y, z-1/2'
'-x-1/2, y-1/2, z'

loop_
_atom_site_type_symbol
_atom_site_label
_atom_site_fract_x
_atom_site_fract_y
_atom_site_fract_z
_atom_site_U_iso_or_equiv
_atom_site_adp_type
_atom_site_calc_flag
_atom_site_refinement_flags_adp
_atom_site_refinement_flags_posn
_atom_site_occupancy
C C1 0.70436(10) 0.6315(2) 0.15230(15) 0.0152(6) Uani d . . 1
C C2 0.75325(10) 0.6367(2) 0.15649(14) 0.0143(5) Uani d . . 1
C C3 0.77938(9) 0.5522(2) 0.19438(15) 0.0133(5) Uani d . . 1
C C4 0.75355(9) 0.4684(2) 0.23280(15) 0.0138(5) Uani d . . 1
C C5 0.70492(9) 0.4653(2) 0.23037(14) 0.0135(5) Uani d . . 1
C C6 0.67872(9) 0.5443(2) 0.18759(15) 0.0148(6) Uani d . . 1
C C7 0.82853(10) 0.5508(2) 0.19030(15) 0.0169(6) Uani d . . 1
C C8 0.85645(10) 0.6321(3) 0.15750(17) 0.0246(7) Uani d . . 1
H H8 0.8454 0.7013 0.137 0.03 Uiso calc U R 1
C C9 0.90250(11) 0.6028(3) 0.15743(19) 0.0283(7) Uani d . . 1
H H9 0.9257 0.6497 0.1372 0.034 Uiso calc U R 1
C C10 0.91005(11) 0.4995(3) 0.18967(19) 0.0286(7) Uani d . . 1
H H10 0.939 0.4657 0.1938 0.034 Uiso calc U R 1
C C11 0.62992(10) 0.5373(2) 0.17846(16) 0.0185(6) Uani d . . 1
C C12 0.60130(11) 0.6180(3) 0.1470(2) 0.0354(9) Uani d . . 1
H H12 0.6114 0.6896 0.1291 0.042 Uiso calc U R 1
C C13 0.55573(11) 0.5834(3) 0.1442(2) 0.0368(9) Uani d . . 1
H H13 0.532 0.6292 0.1244 0.044 Uiso calc U R 1
C C14 0.54935(11) 0.4784(3) 0.17266(18) 0.0280(7) Uani d . . 1
H H14 0.5209 0.4415 0.1744 0.034 Uiso calc U R 1
C C15 0.70490(9) 0.3070(2) 0.30999(15) 0.0141(6) Uani d . . 1
C C16 0.75363(9) 0.3078(2) 0.31027(14) 0.0128(5) Uani d . . 1
C C17 0.77827(9) 0.2203(2) 0.35334(15) 0.0142(6) Uani d . . 1
C C18 0.82521(9) 0.2223(2) 0.35915(15) 0.0154(6) Uani d . . 1
H H18 0.8415 0.2808 0.3337 0.018 Uiso calc U R 1
C C19 0.84929(10) 0.1403(2) 0.40156(15) 0.0171(6) Uani d . . 1
C C20 0.82447(10) 0.0541(2) 0.43581(16) 0.0174(6) Uani d . . 1
H H20 0.8401 -0.0039 0.4629 0.021 Uiso calc U R 1
C C21 0.77713(10) 0.0495(2) 0.43194(15) 0.0164(6) Uani d . . 1
C C22 0.75192(10) -0.0383(2) 0.47011(15) 0.0177(6) Uani d . . 1
H H22 0.7677 -0.0983 0.4947 0.021 Uiso calc U R 1
C C23 0.70642(10) -0.0374(2) 0.47186(15) 0.0178(6) Uani d . . 1
H H23 0.6907 -0.0959 0.4984 0.021 Uiso calc U R 1
C C24 0.68136(10) 0.0507(2) 0.43409(15) 0.0153(6) Uani d . . 1
C C25 0.63405(10) 0.0562(2) 0.43851(16) 0.0183(6) Uani d . . 1
H H25 0.6184 0.0003 0.4676 0.022 Uiso calc U R 1
C C26 0.60917(10) 0.1409(2) 0.40158(15) 0.0169(6) Uani d . . 1
C C27 0.63315(10) 0.2228(2) 0.35934(16) 0.0177(6) Uani d . . 1
H H27 0.6169 0.2807 0.3334 0.021 Uiso calc U R 1
C C28 0.68003(9) 0.2215(2) 0.35439(15) 0.0139(5) Uani d . . 1
C C29 0.70499(9) 0.1353(2) 0.39228(15) 0.0143(5) Uani d . . 1
C C30 0.75348(9) 0.1348(2) 0.39143(15) 0.0130(5) Uani d . . 1
C C31 0.90011(10) 0.1497(2) 0.41457(16) 0.0194(6) Uani d . . 1
C C32 0.90702(13) 0.2072(4) 0.4933(2) 0.0510(12) Uani d . . 1
H H32A 0.8946 0.2839 0.4914 0.076 Uiso calc U R 1
H H32B 0.9394 0.2107 0.5052 0.076 Uiso calc U R 1
H H32C 0.8915 0.1638 0.5339 0.076 Uiso calc U R 1
C C33 0.92272(12) 0.0338(3) 0.4168(3) 0.0477(11) Uani d . . 1
H H33A 0.9098 -0.011 0.4593 0.071 Uiso calc U R 1
H H33B 0.9552 0.0431 0.4253 0.071 Uiso calc U R 1
H H33C 0.9177 -0.0051 0.3672 0.071 Uiso calc U R 1
C C34 0.92374(12) 0.2207(4) 0.3520(2) 0.0454(11) Uani d . . 1
H H34A 0.9182 0.1873 0.3007 0.068 Uiso calc U R 1
H H34B 0.9563 0.2222 0.3622 0.068 Uiso calc U R 1
H H34C 0.9118 0.2979 0.3531 0.068 Uiso calc U R 1
C C35 0.55779(10) 0.1470(2) 0.41214(17) 0.0204(6) Uani d . . 1
C C36 0.53566(11) 0.2256(3) 0.3524(2) 0.0327(8) Uani d . . 1
H H36A 0.546 0.3032 0.3611 0.049 Uiso calc U R 1
H H36B 0.5027 0.2222 0.3581 0.049 Uiso calc U R 1
H H36C 0.5441 0.2015 0.2998 0.049 Uiso calc U R 1
C C37 0.53628(11) 0.0295(3) 0.4026(2) 0.0337(8) Uani d . . 1
H H37A 0.5429 0.0003 0.3505 0.051 Uiso calc U R 1
H H37B 0.5035 0.0354 0.4095 0.051 Uiso calc U R 1
H H37C 0.5487 -0.0219 0.4419 0.051 Uiso calc U R 1
C C38 0.54841(12) 0.1909(3) 0.4942(2) 0.0386(9) Uani d . . 1
H H38A 0.5632 0.1418 0.5323 0.058 Uiso calc U R 1
H H38B 0.5158 0.1913 0.5036 0.058 Uiso calc U R 1
H H38C 0.5602 0.2679 0.4992 0.058 Uiso calc U R 1
N N1 0.68673(8) 0.7182(2) 0.11004(13) 0.0184(5) Uani d . . 1
N N2 0.77025(8) 0.7284(2) 0.11867(13) 0.0172(5) Uani d . . 1
N N3 0.68198(8) 0.38312(18) 0.26999(12) 0.0139(5) Uani d . . 1
N N4 0.77634(8) 0.38634(19) 0.27247(12) 0.0143(5) Uani d . . 1
S S1 0.72812(3) 0.79541(6) 0.08271(4) 0.01879(19) Uani d . . 1
S S2 0.86145(3) 0.43796(7) 0.22184(5) 0.0262(2) Uani d . . 1
S S3 0.59825(3) 0.41981(7) 0.20502(5) 0.0294(2) Uani d . . 1

loop_
_atom_site_aniso_label
_atom_site_aniso_U_11
_atom_site_aniso_U_22
_atom_site_aniso_U_33
_atom_site_aniso_U_12
_atom_site_aniso_U_13
_atom_site_aniso_U_23
C1 0.0195(15) 0.0140(13) 0.0121(12) 0.0027(11) -0.0008(11) 0.0003(10)
C2 0.0158(14) 0.0142(13) 0.0128(12) -0.0023(11) 0.0017(11) -0.0003(10)
C3 0.0160(14) 0.0116(12) 0.0122(11) -0.0025(10) 0.0012(10) -0.0013(10)
C4 0.0123(14) 0.0143(13) 0.0148(12) 0.0001(11) -0.0009(11) -0.0010(10)
C5 0.0165(14) 0.0117(12) 0.0125(12) -0.0006(10) -0.0006(10) 0.0000(10)
C6 0.0164(14) 0.0143(12) 0.0139(12) 0.0013(11) 0.0003(11) -0.0001(10)
C7 0.0178(15) 0.0182(13) 0.0146(12) -0.0033(11) 0.0010(11) 0.0006(11)
C8 0.0221(17) 0.0242(15) 0.0276(15) -0.0038(13) 0.0014(13) 0.0087(13)
C9 0.0184(17) 0.0329(18) 0.0337(17) -0.0072(14) 0.0020(14) 0.0093(14)
C10 0.0142(15) 0.0362(18) 0.0355(17) -0.0026(14) 0.0002(13) 0.0056(15)
C11 0.0195(16) 0.0180(13) 0.0178(13) 0.0000(12) -0.0001(11) 0.0031(11)
C12 0.0168(17) 0.0354(19) 0.054(2) 0.0008(14) -0.0025(15) 0.0246(17)
C13 0.0184(17) 0.043(2) 0.049(2) 0.0032(15) -0.0035(16) 0.0212(18)
C14 0.0171(16) 0.0352(18) 0.0316(16) -0.0036(14) -0.0035(13) 0.0070(15)
C15 0.0147(14) 0.0133(12) 0.0142(12) -0.0003(11) 0.0007(11) -0.0005(10)
C16 0.0137(14) 0.0132(12) 0.0114(11) -0.0003(11) 0.0004(10) 0.0004(10)
C17 0.0166(15) 0.0125(12) 0.0137(12) 0.0021(11) 0.0007(11) 0.0006(10)
C18 0.0136(14) 0.0149(13) 0.0177(13) 0.0002(11) 0.0009(11) 0.0010(11)
C19 0.0161(15) 0.0179(14) 0.0174(13) 0.0020(11) -0.0013(11) -0.0038(11)
C20 0.0195(15) 0.0153(13) 0.0174(13) 0.0033(11) -0.0029(11) 0.0025(11)
C21 0.0201(16) 0.0155(13) 0.0135(12) 0.0004(11) -0.0013(11) 0.0012(11)
C22 0.0229(16) 0.0131(13) 0.0169(12) 0.0027(12) 0.0000(12) 0.0032(11)
C23 0.0241(16) 0.0134(12) 0.0159(12) -0.0013(12) -0.0009(11) 0.0033(11)
C24 0.0161(14) 0.0157(13) 0.0140(12) -0.0033(11) 0.0012(11) 0.0010(10)
C25 0.0223(16) 0.0146(13) 0.0181(13) -0.0033(12) 0.0027(12) 0.0025(11)
C26 0.0153(15) 0.0183(13) 0.0173(13) -0.0018(11) 0.0014(11) 0.0007(11)
C27 0.0175(15) 0.0173(14) 0.0183(13) 0.0006(11) 0.0007(11) 0.0032(11)
C28 0.0144(14) 0.0140(12) 0.0132(12) -0.0021(11) 0.0007(10) 0.0006(10)
C29 0.0174(15) 0.0137(12) 0.0119(11) -0.0012(11) 0.0003(11) -0.0004(10)
C30 0.0117(14) 0.0138(12) 0.0135(12) 0.0002(11) 0.0007(10) -0.0010(10)
C31 0.0153(15) 0.0200(14) 0.0228(14) 0.0026(12) -0.0036(12) -0.0012(12)
C32 0.028(2) 0.083(3) 0.042(2) -0.001(2) -0.0077(17) -0.030(2)
C33 0.023(2) 0.0276(19) 0.092(3) 0.0087(15) -0.003(2) 0.006(2)
C34 0.0164(18) 0.068(3) 0.051(2) -0.0039(18) -0.0020(16) 0.030(2)
C35 0.0142(15) 0.0207(14) 0.0261(15) -0.0030(12) 0.0022(12) 0.0023(12)
C36 0.0169(17) 0.0323(18) 0.049(2) -0.0017(14) -0.0019(15) 0.0146(16)
C37 0.0204(18) 0.0245(16) 0.056(2) -0.0077(14) 0.0019(16) 0.0045(16)
C38 0.0252(19) 0.050(2) 0.0402(19) 0.0011(17) 0.0097(16) -0.0097(18)
N1 0.0214(13) 0.0149(11) 0.0188(11) 0.0025(10) 0.0020(10) 0.0032(9)
N2 0.0216(13) 0.0136(11) 0.0166(11) -0.0013(10) 0.0010(10) 0.0020(9)
N3 0.0152(12) 0.0136(11) 0.0128(10) 0.0005(9) 0.0008(9) 0.0025(9)
N4 0.0158(12) 0.0126(11) 0.0145(10) 0.0006(9) 0.0000(9) 0.0000(9)
S1 0.0245(4) 0.0132(3) 0.0188(3) -0.0005(3) 0.0007(3) 0.0030(3)
S2 0.0154(4) 0.0249(4) 0.0382(4) 0.0004(3) 0.0013(3) 0.0109(3)
S3 0.0184(4) 0.0241(4) 0.0456(5) -0.0029(3) -0.0045(4) 0.0107(4)

loop_
_atom_type_symbol
_atom_type_description
_atom_type_scat_dispersion_real
_atom_type_scat_dispersion_imag
_atom_type_scat_source
C C 0.0033 0.0016 'International Tables Vol C Tables 4.2.6.8 and 6.1.1.4'
H H 0.0000 0.0000 'International Tables Vol C Tables 4.2.6.8 and 6.1.1.4'
N N 0.0061 0.0033 'International Tables Vol C Tables 4.2.6.8 and 6.1.1.4'
S S 0.1246 0.1234 'International Tables Vol C Tables 4.2.6.8 and 6.1.1.4'

loop_
_geom_angle_atom_site_label_1
_geom_angle_atom_site_label_2
_geom_angle_atom_site_label_3
_geom_angle
N1 C1 C6 124.9(3)
N1 C1 C2 112.2(2)
C6 C1 C2 122.9(2)
N2 C2 C3 125.3(3)
N2 C2 C1 112.3(2)
C3 C2 C1 122.4(2)
C4 C3 C2 114.4(2)
C4 C3 C7 123.6(2)
C2 C3 C7 121.9(2)
N4 C4 C3 117.7(2)
N4 C4 C5 119.3(2)
C3 C4 C5 123.0(2)
N3 C5 C6 117.1(2)
N3 C5 C4 120.0(2)
C6 C5 C4 122.9(2)
C1 C6 C5 114.1(2)
C1 C6 C11 121.8(2)
C5 C6 C11 124.1(2)
C8 C7 C3 127.3(3)
C8 C7 S2 109.0(2)
C3 C7 S2 123.6(2)
C7 C8 C9 114.0(3)
C10 C9 C8 112.4(3)
C9 C10 S2 112.2(2)
C12 C11 C6 127.5(3)
C12 C11 S3 108.9(2)
C6 C11 S3 123.5(2)
C11 C12 C13 113.4(3)
C14 C13 C12 112.9(3)
C13 C14 S3 112.0(3)
N3 C15 C16 120.8(2)
N3 C15 C28 118.9(2)
C16 C15 C28 120.3(2)
N4 C16 C15 120.8(2)
N4 C16 C17 119.5(2)
C15 C16 C17 119.6(2)
C18 C17 C30 119.8(2)
C18 C17 C16 121.3(2)
C30 C17 C16 118.8(2)
C17 C18 C19 122.1(3)
C20 C19 C18 117.3(3)
C20 C19 C31 120.9(3)
C18 C19 C31 121.7(3)
C19 C20 C21 122.5(3)
C20 C21 C30 119.4(3)
C20 C21 C22 121.7(3)
C30 C21 C22 119.0(3)
C23 C22 C21 121.6(3)
C22 C23 C24 120.8(3)
C25 C24 C29 119.2(3)
C25 C24 C23 121.6(2)
C29 C24 C23 119.2(3)
C26 C25 C24 122.3(3)
C25 C26 C27 117.6(3)
C25 C26 C35 120.2(2)
C27 C26 C35 122.0(3)
C28 C27 C26 122.0(3)
C27 C28 C29 119.9(2)
C27 C28 C15 121.7(2)
C29 C28 C15 118.3(2)
C24 C29 C28 118.9(3)
C24 C29 C30 119.8(2)
C28 C29 C30 121.3(2)
C17 C30 C21 118.9(3)
C17 C30 C29 121.5(2)
C21 C30 C29 119.6(2)
C19 C31 C33 111.7(3)
C19 C31 C32 107.1(3)
C33 C31 C32 108.6(3)
C19 C31 C34 112.8(2)
C33 C31 C34 108.1(3)
C32 C31 C34 108.4(3)
C38 C35 C36 109.5(3)
C38 C35 C26 107.8(2)
C36 C35 C26 111.9(2)
C38 C35 C37 109.3(3)
C36 C35 C37 107.5(3)
C26 C35 C37 110.8(2)
C1 N1 S1 107.1(2)
C2 N2 S1 106.92(19)
C15 N3 C5 119.3(2)
C16 N4 C4 119.7(2)
N1 S1 N2 101.55(13)
C10 S2 C7 92.50(15)
C14 S3 C11 92.70(15)

loop_
_geom_bond_atom_site_label_1
_geom_bond_atom_site_label_2
_geom_bond_distance
C1 N1 1.361(3)
C1 C6 1.417(4)
C1 C2 1.451(4)
C2 N2 1.362(3)
C2 C3 1.422(4)
C3 C4 1.415(4)
C3 C7 1.457(4)
C4 N4 1.365(3)
C4 C5 1.441(4)
C5 N3 1.368(3)
C5 C6 1.420(4)
C6 C11 1.456(4)
C7 C8 1.388(4)
C7 S2 1.740(3)
C8 C9 1.407(4)
C9 C10 1.360(5)
C10 S2 1.705(3)
C11 C12 1.386(4)
C11 S3 1.739(3)
C12 C13 1.411(5)
C13 C14 1.349(5)
C14 S3 1.699(3)
C15 N3 1.320(3)
C15 C16 1.443(4)
C15 C28 1.466(4)
C16 N4 1.319(3)
C16 C17 1.467(4)
C17 C18 1.394(4)
C17 C30 1.411(4)
C18 C19 1.407(4)
C19 C20 1.388(4)
C19 C31 1.525(4)
C20 C21 1.404(4)
C21 C30 1.412(4)
C21 C22 1.438(4)
C22 C23 1.347(4)
C23 C24 1.435(4)
C24 C25 1.404(4)
C24 C29 1.416(4)
C25 C26 1.397(4)
C26 C27 1.403(4)
C26 C35 1.533(4)
C27 C28 1.391(4)
C28 C29 1.419(4)
C29 C30 1.436(4)
C31 C33 1.527(4)
C31 C32 1.528(4)
C31 C34 1.533(4)
C35 C38 1.527(4)
C35 C36 1.532(4)
C35 C37 1.539(4)
N1 S1 1.599(3)
N2 S1 1.602(2)
